data_1555602
loop_
_publ_author_name
'Zhang, Jingyi'
'Zhang, Qingshuang'
'Xia, Biao'
'Wu, Jie'
'Wang, Xiao-Na'
'Chang, Junbiao'

_publ_section_title
;
 Metal-Free [2 + 2 + 2] Cycloaddition of Ynamides with Nitriles to
 Construct 2,4-Diaminopyridines.
;
_journal_issue 14
_journal_name_full 'Organic letters'
_journal_page_first 3390
_journal_page_last 3393
_journal_paper_doi 10.1021/acs.orglett.6b01546
_journal_volume 18
_journal_year 2016
_chemical_formula_sum 'C41 H39 N3 O4 S2'
_chemical_formula_weight 701.87
_space_group_IT_number 15
_space_group_name_Hall '-C 2yc'
_space_group_name_H-M_alt 'C 1 2/c 1'
_symmetry_cell_setting monoclinic
_symmetry_space_group_name_H-M 'C 1 2/c 1'
_atom_sites_solution_hydrogens geom
_atom_sites_solution_primary direct
_atom_sites_solution_secondary difmap
_audit_creation_method SHELXL-97
_cell_angle_alpha 90.00
_cell_angle_beta 111.9150(10)
_cell_angle_gamma 90.00
_cell_formula_units_Z 8
_cell_length_a 38.8089(12)
_cell_length_b 9.9944(3)
_cell_length_c 20.8313(7)
_cell_measurement_reflns_used 9958
_cell_measurement_temperature 294(2)
_cell_measurement_theta_max 68.35
_cell_measurement_theta_min 2.66
_cell_volume 7496.0(4)
_computing_cell_refinement 'Bruker SMART'
_computing_data_collection 'Bruker SMART'
_computing_data_reduction 'Bruker SMART'
_computing_molecular_graphics 'Bruker SHELXTL'
_computing_publication_material 'Bruker SHELXTL'
_computing_structure_refinement 'SHELXL-97 (Sheldrick, 1997)'
_computing_structure_solution 'SHELXS-97 (Sheldrick, 1990)'
_diffrn_ambient_temperature 294(2)
_diffrn_measured_fraction_theta_full 0.992
_diffrn_measured_fraction_theta_max 0.992
_diffrn_measurement_device_type 'CCD area detector'
_diffrn_measurement_method 'phi and omega scans'
_diffrn_radiation_monochromator graphite
_diffrn_radiation_source 'fine-focus sealed tube'
_diffrn_radiation_type CuK\a
_diffrn_radiation_wavelength 1.54178
_diffrn_reflns_av_R_equivalents 0.0374
_diffrn_reflns_av_sigmaI/netI 0.0259
_diffrn_reflns_limit_h_max 36
_diffrn_reflns_limit_h_min -46
_diffrn_reflns_limit_k_max 12
_diffrn_reflns_limit_k_min -12
_diffrn_reflns_limit_l_max 25
_diffrn_reflns_limit_l_min -24
_diffrn_reflns_number 31762
_diffrn_reflns_theta_full 68.47
_diffrn_reflns_theta_max 68.47
_diffrn_reflns_theta_min 2.45
_exptl_absorpt_coefficient_mu 1.642
_exptl_absorpt_correction_T_max 0.7677
_exptl_absorpt_correction_T_min 0.7455
_exptl_absorpt_correction_type none
_exptl_crystal_colour colorless
_exptl_crystal_density_diffrn 1.244
_exptl_crystal_density_method 'not measured'
_exptl_crystal_description block
_exptl_crystal_F_000 2960
_exptl_crystal_size_max 0.19
_exptl_crystal_size_mid 0.18
_exptl_crystal_size_min 0.17
_refine_diff_density_max 0.478
_refine_diff_density_min -0.410
_refine_diff_density_rms 0.045
_refine_ls_extinction_method none
_refine_ls_goodness_of_fit_ref 0.764
_refine_ls_hydrogen_treatment mixed
_refine_ls_matrix_type full
_refine_ls_number_parameters 443
_refine_ls_number_reflns 6845
_refine_ls_number_restraints 33
_refine_ls_restrained_S_all 0.811
_refine_ls_R_factor_all 0.0651
_refine_ls_R_factor_gt 0.0514
_refine_ls_shift/su_max 0.000
_refine_ls_shift/su_mean 0.000
_refine_ls_structure_factor_coef Fsqd
_refine_ls_weighting_details 'calc w=1/[\s^2^(Fo^2^)+(0.1795P)^2^+5.9346P] where P=(Fo^2^+2Fc^2^)/3'
_refine_ls_weighting_scheme calc
_refine_ls_wR_factor_gt 0.1672
_refine_ls_wR_factor_ref 0.1924
_reflns_number_gt 5413
_reflns_number_total 6845
_reflns_threshold_expression >2sigma(I)
_cod_data_source_file ol6b01546_si_003.cif
_cod_data_source_block a
_cod_depositor_comments
;
The following automatic conversions were performed:

data item '_symmetry_cell_setting' value 'Monoclinic' was changed to
'monoclinic' in accordance with the
/home/saulius/struct/COD-crude-data/automatic-downloads/DataCite-retrospective/ACS/depositions/lib/dictionaries/cif_core.dic
dictionary named 'cif_core.dic' version 2.4.2 last updated on
2011-04-26.

Automatic conversion script
Id: cif_fix_values 6909 2019-04-08 15:41:33Z antanas 
;
_cod_original_sg_symbol_H-M 'C2/c  '
_cod_database_code 1555602

loop_
_symmetry_equiv_pos_as_xyz
'x, y, z'
'-x, y, -z+1/2'
'x+1/2, y+1/2, z'
'-x+1/2, y+1/2, -z+1/2'
'-x, -y, -z'
'x, -y, z-1/2'
'-x+1/2, -y+1/2, -z'
'x+1/2, -y+1/2, z-1/2'

loop_
_atom_site_label
_atom_site_type_symbol
_atom_site_fract_x
_atom_site_fract_y
_atom_site_fract_z
_atom_site_U_iso_or_equiv
_atom_site_adp_type
_atom_site_occupancy
_atom_site_symmetry_multiplicity
_atom_site_calc_flag
_atom_site_refinement_flags
C31 C 0.17179(14) -0.1736(4) -0.0084(2) 0.179(3) Uani 1 1 d GU
H31 H 0.1730 -0.1548 -0.0512 0.215 Uiso 1 1 calc R
C32 C 0.19873(11) -0.2537(4) 0.0388(3) 0.192(3) Uani 1 1 d GU
H32 H 0.2180 -0.2884 0.0275 0.230 Uiso 1 1 calc R
C33 C 0.19691(8) -0.2818(3) 0.1028(3) 0.177(3) Uani 1 1 d GU
H33 H 0.2149 -0.3354 0.1343 0.213 Uiso 1 1 calc R
C34 C 0.16813(9) -0.2299(3) 0.11962(18) 0.133(2) Uani 1 1 d G
H34 H 0.1669 -0.2487 0.1624 0.159 Uiso 1 1 calc R
C29 C 0.14119(7) -0.1498(2) 0.07248(16) 0.0827(10) Uani 1 1 d G
C30 C 0.14301(11) -0.1216(3) 0.00848(15) 0.144(3) Uani 1 1 d G
H30 H 0.1250 -0.0681 -0.0231 0.173 Uiso 1 1 calc R
S1 S 0.072950(18) 0.37470(8) -0.11768(3) 0.0615(2) Uani 1 1 d .
S2 S 0.120920(18) 0.04812(7) 0.20667(4) 0.0606(2) Uani 1 1 d .
O1 O 0.04298(6) 0.4612(3) -0.15497(11) 0.0869(7) Uani 1 1 d .
O2 O 0.06875(7) 0.2338(3) -0.12461(12) 0.0891(7) Uani 1 1 d .
O3 O 0.14106(7) 0.1661(3) 0.23623(12) 0.0827(7) Uani 1 1 d .
O4 O 0.13187(6) -0.0781(3) 0.24003(14) 0.0862(7) Uani 1 1 d .
N1 N 0.14609(5) 0.36409(19) 0.02827(10) 0.0475(4) Uani 1 1 d .
N2 N 0.08312(5) 0.4069(2) -0.03473(10) 0.0489(4) Uani 1 1 d .
N3 N 0.12264(6) 0.03412(19) 0.12980(12) 0.0542(5) Uani 1 1 d .
C1 C 0.20406(14) 0.5436(7) -0.1877(3) 0.145(2) Uani 1 1 d .
H1A H 0.2107 0.4731 -0.2123 0.218 Uiso 1 1 calc R
H1B H 0.2250 0.5647 -0.1465 0.218 Uiso 1 1 calc R
H1C H 0.1969 0.6215 -0.2166 0.218 Uiso 1 1 calc R
C2 C 0.17191(9) 0.4984(5) -0.16839(18) 0.0824(9) Uani 1 1 d .
C3 C 0.16446(11) 0.3659(4) -0.1634(2) 0.0925(12) Uani 1 1 d .
H3 H 0.1800 0.3017 -0.1707 0.111 Uiso 1 1 calc R
C4 C 0.13451(10) 0.3252(3) -0.14776(16) 0.0726(8) Uani 1 1 d .
H4 H 0.1300 0.2347 -0.1441 0.087 Uiso 1 1 calc R
C5 C 0.11148(7) 0.4206(3) -0.13768(12) 0.0536(6) Uani 1 1 d .
C6 C 0.11841(9) 0.5552(3) -0.14338(15) 0.0637(7) Uani 1 1 d .
H6 H 0.1027 0.6199 -0.1372 0.076 Uiso 1 1 calc R
C7 C 0.14866(9) 0.5920(4) -0.15819(16) 0.0739(8) Uani 1 1 d .
H7 H 0.1535 0.6823 -0.1614 0.089 Uiso 1 1 calc R
C8 C 0.08552(7) 0.5502(2) -0.01384(13) 0.0541(6) Uani 1 1 d .
H8A H 0.0696 0.6037 -0.0524 0.065 Uiso 1 1 calc R
H8B H 0.1108 0.5816 -0.0013 0.065 Uiso 1 1 calc R
C9 C 0.07364(7) 0.5666(2) 0.04671(12) 0.0481(5) Uani 1 1 d .
C10 C 0.09785(8) 0.5419(3) 0.11377(14) 0.0586(6) Uani 1 1 d .
H10 H 0.1222 0.5165 0.1222 0.070 Uiso 1 1 calc R
C11 C 0.08598(10) 0.5548(3) 0.16839(15) 0.0689(8) Uani 1 1 d .
H11 H 0.1025 0.5374 0.2132 0.083 Uiso 1 1 calc R
C12 C 0.05049(10) 0.5925(3) 0.15747(16) 0.0713(8) Uani 1 1 d .
H12 H 0.0427 0.6001 0.1945 0.086 Uiso 1 1 calc R
C13 C 0.02649(9) 0.6190(4) 0.09181(19) 0.0790(9) Uani 1 1 d .
H13 H 0.0023 0.6455 0.0840 0.095 Uiso 1 1 calc R
C14 C 0.03797(8) 0.6067(3) 0.03668(15) 0.0670(7) Uani 1 1 d .
H14 H 0.0214 0.6257 -0.0078 0.080 Uiso 1 1 calc R
C15 C 0.11146(6) 0.3234(2) 0.01356(12) 0.0451(5) Uani 1 1 d .
C16 C 0.10096(6) 0.2158(2) 0.04477(12) 0.0468(5) Uani 1 1 d .
C17 C 0.13017(6) 0.1489(2) 0.09514(13) 0.0479(5) Uani 1 1 d .
C18 C 0.16740(6) 0.1875(2) 0.11221(13) 0.0499(5) Uani 1 1 d .
C19 C 0.17366(6) 0.2981(2) 0.07670(12) 0.0476(5) Uani 1 1 d .
C20 C 0.21161(7) 0.3514(2) 0.08834(14) 0.0523(5) Uani 1 1 d .
C21 C 0.22070(8) 0.3801(3) 0.03162(17) 0.0698(8) Uani 1 1 d .
H21 H 0.2035 0.3651 -0.0128 0.084 Uiso 1 1 calc R
C22 C 0.25542(10) 0.4310(4) 0.0409(2) 0.0900(11) Uani 1 1 d .
H22 H 0.2614 0.4497 0.0026 0.108 Uiso 1 1 calc R
C23 C 0.28108(9) 0.4542(4) 0.1062(2) 0.0904(11) Uani 1 1 d .
H23 H 0.3044 0.4877 0.1121 0.108 Uiso 1 1 calc R
C24 C 0.27224(9) 0.4279(3) 0.1624(2) 0.0796(9) Uani 1 1 d .
H24 H 0.2895 0.4445 0.2067 0.095 Uiso 1 1 calc R
C25 C 0.23774(8) 0.3767(3) 0.15363(16) 0.0641(7) Uani 1 1 d .
H25 H 0.2320 0.3590 0.1923 0.077 Uiso 1 1 calc R
C26 C 0.06071(7) 0.1801(3) 0.02513(14) 0.0599(6) Uani 1 1 d .
H26A H 0.0583 0.1140 0.0566 0.090 Uiso 1 1 calc R
H26B H 0.0512 0.1449 -0.0211 0.090 Uiso 1 1 calc R
H26C H 0.0469 0.2587 0.0273 0.090 Uiso 1 1 calc R
C27 C 0.19866(8) 0.1101(3) 0.16369(18) 0.0706(8) Uani 1 1 d .
H27A H 0.2198 0.1117 0.1502 0.106 Uiso 1 1 calc R
H27B H 0.1910 0.0192 0.1652 0.106 Uiso 1 1 calc R
H27C H 0.2052 0.1499 0.2086 0.106 Uiso 1 1 calc R
C28 C 0.11094(8) -0.0913(3) 0.09015(17) 0.0651(7) Uani 1 1 d .
H28A H 0.0898 -0.0734 0.0479 0.078 Uiso 1 1 calc R
H28B H 0.1033 -0.1552 0.1173 0.078 Uiso 1 1 calc R
C35 C 0.07394(8) 0.0732(3) 0.19435(14) 0.0571(6) Uani 1 1 d .
C36 C 0.05089(8) -0.0363(3) 0.18726(17) 0.0654(7) Uani 1 1 d .
H36 H 0.0606 -0.1225 0.1934 0.078 Uiso 1 1 calc R
C37 C 0.01357(8) -0.0165(3) 0.17108(17) 0.0710(7) Uani 1 1 d .
H37 H -0.0020 -0.0901 0.1654 0.085 Uiso 1 1 calc R
C38 C -0.00130(9) 0.1106(3) 0.16312(16) 0.0704(7) Uani 1 1 d .
C39 C 0.02221(10) 0.2183(3) 0.17241(18) 0.0778(9) Uani 1 1 d .
H39 H 0.0126 0.3045 0.1682 0.093 Uiso 1 1 calc R
C40 C 0.05973(9) 0.2011(3) 0.18783(16) 0.0679(7) Uani 1 1 d .
H40 H 0.0752 0.2748 0.1938 0.081 Uiso 1 1 calc R
C41 C -0.04239(10) 0.1296(5) 0.1446(2) 0.1003(13) Uani 1 1 d .
H41A H -0.0546 0.1341 0.0952 0.150 Uiso 1 1 calc R
H41B H -0.0466 0.2112 0.1648 0.150 Uiso 1 1 calc R
H41C H -0.0521 0.0556 0.1620 0.150 Uiso 1 1 calc R

loop_
_atom_site_aniso_label
_atom_site_aniso_U_11
_atom_site_aniso_U_22
_atom_site_aniso_U_33
_atom_site_aniso_U_23
_atom_site_aniso_U_13
_atom_site_aniso_U_12
C31 0.208(6) 0.164(5) 0.222(6) -0.075(4) 0.146(5) -0.086(4)
C32 0.176(5) 0.137(5) 0.304(7) -0.088(5) 0.138(5) -0.043(4)
C33 0.148(4) 0.076(3) 0.317(7) -0.031(4) 0.096(5) 0.007(3)
C34 0.087(3) 0.0496(18) 0.259(7) -0.015(3) 0.060(4) 0.0044(17)
C29 0.085(2) 0.0490(15) 0.126(3) -0.0223(16) 0.053(2) -0.0212(14)
C30 0.204(6) 0.112(4) 0.177(5) -0.073(4) 0.142(5) -0.082(4)
S1 0.0546(4) 0.0838(5) 0.0432(3) -0.0012(3) 0.0148(3) -0.0100(3)
S2 0.0549(4) 0.0638(4) 0.0582(4) 0.0100(3) 0.0155(3) -0.0046(3)
O1 0.0515(11) 0.149(2) 0.0521(11) 0.0198(12) 0.0100(9) 0.0119(12)
O2 0.1103(18) 0.0943(17) 0.0657(13) -0.0241(11) 0.0362(12) -0.0424(14)
O3 0.0801(14) 0.1003(16) 0.0664(12) -0.0167(11) 0.0259(11) -0.0349(12)
O4 0.0699(13) 0.0932(15) 0.0915(16) 0.0454(13) 0.0255(12) 0.0160(11)
N1 0.0447(10) 0.0488(10) 0.0495(10) -0.0018(8) 0.0182(8) -0.0034(8)
N2 0.0481(10) 0.0562(11) 0.0415(10) 0.0034(8) 0.0156(8) 0.0003(8)
N3 0.0586(12) 0.0425(10) 0.0609(12) 0.0040(8) 0.0216(10) -0.0055(8)
C1 0.083(3) 0.226(7) 0.152(5) 0.040(5) 0.072(3) 0.007(3)
C2 0.0611(17) 0.124(3) 0.0684(18) 0.0184(19) 0.0311(15) 0.0109(18)
C3 0.091(2) 0.122(3) 0.081(2) 0.025(2) 0.052(2) 0.051(2)
C4 0.092(2) 0.0682(17) 0.0666(17) 0.0049(13) 0.0393(16) 0.0197(15)
C5 0.0563(14) 0.0648(14) 0.0416(12) 0.0034(10) 0.0204(10) 0.0058(11)
C6 0.0726(17) 0.0647(16) 0.0633(16) 0.0061(12) 0.0361(14) 0.0095(12)
C7 0.082(2) 0.083(2) 0.0660(18) 0.0063(15) 0.0378(16) -0.0090(16)
C8 0.0582(14) 0.0512(13) 0.0547(14) 0.0129(10) 0.0233(11) 0.0060(10)
C9 0.0502(12) 0.0429(11) 0.0490(12) 0.0030(9) 0.0159(10) 0.0009(9)
C10 0.0545(14) 0.0584(14) 0.0544(14) 0.0000(11) 0.0107(11) 0.0015(11)
C11 0.088(2) 0.0643(16) 0.0450(14) -0.0025(11) 0.0138(13) -0.0035(14)
C12 0.092(2) 0.0668(17) 0.0647(17) -0.0108(13) 0.0404(16) -0.0047(15)
C13 0.0634(18) 0.101(2) 0.078(2) -0.0072(17) 0.0326(16) 0.0104(16)
C14 0.0544(15) 0.087(2) 0.0549(15) 0.0012(13) 0.0148(12) 0.0143(13)
C15 0.0443(11) 0.0476(11) 0.0429(11) -0.0021(9) 0.0157(9) -0.0007(9)
C16 0.0436(11) 0.0472(11) 0.0494(12) -0.0025(9) 0.0172(9) -0.0026(9)
C17 0.0479(12) 0.0397(11) 0.0562(13) -0.0007(9) 0.0195(10) -0.0025(9)
C18 0.0417(11) 0.0447(11) 0.0587(13) -0.0007(10) 0.0133(10) 0.0005(9)
C19 0.0440(11) 0.0466(11) 0.0524(12) -0.0052(9) 0.0182(10) -0.0012(9)
C20 0.0447(12) 0.0484(12) 0.0641(15) -0.0055(10) 0.0206(11) -0.0030(9)
C21 0.0580(16) 0.087(2) 0.0669(17) -0.0028(14) 0.0265(13) -0.0108(14)
C22 0.072(2) 0.109(3) 0.103(3) 0.006(2) 0.049(2) -0.0141(19)
C23 0.0522(17) 0.087(2) 0.128(3) -0.002(2) 0.030(2) -0.0154(15)
C24 0.0531(16) 0.081(2) 0.092(2) -0.0157(17) 0.0130(16) -0.0136(14)
C25 0.0554(15) 0.0651(16) 0.0679(17) -0.0114(13) 0.0185(12) -0.0088(12)
C26 0.0448(13) 0.0688(16) 0.0618(15) 0.0098(12) 0.0147(11) -0.0064(11)
C27 0.0505(14) 0.0594(15) 0.092(2) 0.0176(14) 0.0145(14) 0.0014(11)
C28 0.0618(16) 0.0460(13) 0.0846(19) -0.0053(12) 0.0241(14) -0.0095(11)
C35 0.0621(15) 0.0525(13) 0.0575(14) 0.0051(11) 0.0232(12) -0.0009(11)
C36 0.0646(16) 0.0500(14) 0.0837(19) 0.0047(12) 0.0302(14) -0.0007(11)
C37 0.0620(17) 0.0688(17) 0.084(2) -0.0043(15) 0.0286(15) -0.0060(13)
C38 0.0660(17) 0.084(2) 0.0621(16) 0.0063(14) 0.0255(14) 0.0121(15)
C39 0.094(2) 0.0627(17) 0.083(2) 0.0146(15) 0.0407(18) 0.0212(16)
C40 0.0822(19) 0.0478(13) 0.0779(19) 0.0048(12) 0.0349(16) -0.0013(12)
C41 0.071(2) 0.138(4) 0.088(3) 0.014(2) 0.0253(19) 0.029(2)

loop_
_atom_type_symbol
_atom_type_description
_atom_type_scat_dispersion_real
_atom_type_scat_dispersion_imag
_atom_type_scat_source
C C 0.0181 0.0091 'International Tables Vol C Tables 4.2.6.8 and 6.1.1.4'
H H 0.0000 0.0000 'International Tables Vol C Tables 4.2.6.8 and 6.1.1.4'
N N 0.0311 0.0180 'International Tables Vol C Tables 4.2.6.8 and 6.1.1.4'
O O 0.0492 0.0322 'International Tables Vol C Tables 4.2.6.8 and 6.1.1.4'
S S 0.3331 0.5567 'International Tables Vol C Tables 4.2.6.8 and 6.1.1.4'

loop_
_geom_angle_atom_site_label_1
_geom_angle_atom_site_label_2
_geom_angle_atom_site_label_3
_geom_angle
C32 C31 C30 120.0
C32 C31 H31 120.0
C30 C31 H31 120.0
C31 C32 C33 120.0
C31 C32 H32 120.0
C33 C32 H32 120.0
C32 C33 C34 120.0
C32 C33 H33 120.0
C34 C33 H33 120.0
C29 C34 C33 120.0
C29 C34 H34 120.0
C33 C34 H34 120.0
C34 C29 C30 120.0
C34 C29 C28 120.7(2)
C30 C29 C28 119.3(2)
C29 C30 C31 120.0
C29 C30 H30 120.0
C31 C30 H30 120.0
O2 S1 O1 120.49(17)
O2 S1 N2 105.85(12)
O1 S1 N2 106.22(13)
O2 S1 C5 108.10(14)
O1 S1 C5 107.85(13)
N2 S1 C5 107.74(11)
O3 S2 O4 120.45(17)
O3 S2 N3 106.17(12)
O4 S2 N3 106.75(14)
O3 S2 C35 108.48(15)
O4 S2 C35 107.50(13)
N3 S2 C35 106.74(12)
C15 N1 C19 118.7(2)
C15 N2 C8 113.78(19)
C15 N2 S1 115.92(16)
C8 N2 S1 117.18(16)
C17 N3 C28 118.2(2)
C17 N3 S2 120.86(16)
C28 N3 S2 120.30(18)
C2 C1 H1A 109.5
C2 C1 H1B 109.5
H1A C1 H1B 109.5
C2 C1 H1C 109.5
H1A C1 H1C 109.5
H1B C1 H1C 109.5
C3 C2 C7 118.6(3)
C3 C2 C1 121.8(4)
C7 C2 C1 119.6(4)
C2 C3 C4 121.6(3)
C2 C3 H3 119.2
C4 C3 H3 119.2
C5 C4 C3 118.9(3)
C5 C4 H4 120.5
C3 C4 H4 120.5
C4 C5 C6 120.1(3)
C4 C5 S1 120.9(2)
C6 C5 S1 118.9(2)
C7 C6 C5 119.3(3)
C7 C6 H6 120.4
C5 C6 H6 120.4
C2 C7 C6 121.4(3)
C2 C7 H7 119.3
C6 C7 H7 119.3
N2 C8 C9 110.10(18)
N2 C8 H8A 109.6
C9 C8 H8A 109.6
N2 C8 H8B 109.6
C9 C8 H8B 109.6
H8A C8 H8B 108.2
C14 C9 C10 118.0(2)
C14 C9 C8 120.6(2)
C10 C9 C8 121.4(2)
C9 C10 C11 120.3(3)
C9 C10 H10 119.9
C11 C10 H10 119.9
C12 C11 C10 121.0(3)
C12 C11 H11 119.5
C10 C11 H11 119.5
C11 C12 C13 119.4(3)
C11 C12 H12 120.3
C13 C12 H12 120.3
C12 C13 C14 120.3(3)
C12 C13 H13 119.8
C14 C13 H13 119.8
C9 C14 C13 121.0(3)
C9 C14 H14 119.5
C13 C14 H14 119.5
N1 C15 C16 125.2(2)
N1 C15 N2 115.21(19)
C16 C15 N2 119.4(2)
C17 C16 C15 115.1(2)
C17 C16 C26 124.2(2)
C15 C16 C26 120.7(2)
C16 C17 C18 121.9(2)
C16 C17 N3 119.9(2)
C18 C17 N3 118.2(2)
C19 C18 C17 116.6(2)
C19 C18 C27 122.1(2)
C17 C18 C27 121.3(2)
N1 C19 C18 122.6(2)
N1 C19 C20 114.1(2)
C18 C19 C20 123.3(2)
C21 C20 C25 118.4(2)
C21 C20 C19 118.9(2)
C25 C20 C19 122.7(2)
C20 C21 C22 120.1(3)
C20 C21 H21 119.9
C22 C21 H21 119.9
C23 C22 C21 120.6(3)
C23 C22 H22 119.7
C21 C22 H22 119.7
C24 C23 C22 119.8(3)
C24 C23 H23 120.1
C22 C23 H23 120.1
C23 C24 C25 120.0(3)
C23 C24 H24 120.0
C25 C24 H24 120.0
C24 C25 C20 121.1(3)
C24 C25 H25 119.4
C20 C25 H25 119.4
C16 C26 H26A 109.5
C16 C26 H26B 109.5
H26A C26 H26B 109.5
C16 C26 H26C 109.5
H26A C26 H26C 109.5
H26B C26 H26C 109.5
C18 C27 H27A 109.5
C18 C27 H27B 109.5
H27A C27 H27B 109.5
C18 C27 H27C 109.5
H27A C27 H27C 109.5
H27B C27 H27C 109.5
N3 C28 C29 111.6(2)
N3 C28 H28A 109.3
C29 C28 H28A 109.3
N3 C28 H28B 109.3
C29 C28 H28B 109.3
H28A C28 H28B 108.0
C40 C35 C36 120.2(3)
C40 C35 S2 120.0(2)
C36 C35 S2 119.7(2)
C37 C36 C35 119.5(3)
C37 C36 H36 120.3
C35 C36 H36 120.3
C36 C37 C38 121.2(3)
C36 C37 H37 119.4
C38 C37 H37 119.4
C39 C38 C37 118.5(3)
C39 C38 C41 121.3(3)
C37 C38 C41 120.1(3)
C38 C39 C40 121.4(3)
C38 C39 H39 119.3
C40 C39 H39 119.3
C39 C40 C35 119.2(3)
C39 C40 H40 120.4
C35 C40 H40 120.4
C38 C41 H41A 109.5
C38 C41 H41B 109.5
H41A C41 H41B 109.5
C38 C41 H41C 109.5
H41A C41 H41C 109.5
H41B C41 H41C 109.5

loop_
_geom_bond_atom_site_label_1
_geom_bond_atom_site_label_2
_geom_bond_distance
C31 C32 1.3900
C31 C30 1.3900
C31 H31 0.9300
C32 C33 1.3900
C32 H32 0.9300
C33 C34 1.3900
C33 H33 0.9300
C34 C29 1.3900
C34 H34 0.9300
C29 C30 1.3900
C29 C28 1.476(4)
C30 H30 0.9300
S1 O2 1.419(3)
S1 O1 1.424(2)
S1 N2 1.654(2)
S1 C5 1.756(3)
S2 O3 1.422(2)
S2 O4 1.426(2)
S2 N3 1.633(2)
S2 C35 1.762(3)
N1 C15 1.326(3)
N1 C19 1.339(3)
N2 C15 1.446(3)
N2 C8 1.490(3)
N3 C17 1.442(3)
N3 C28 1.476(3)
C1 C2 1.516(5)
C1 H1A 0.9600
C1 H1B 0.9600
C1 H1C 0.9600
C2 C3 1.368(6)
C2 C7 1.369(5)
C3 C4 1.380(5)
C3 H3 0.9300
C4 C5 1.376(4)
C4 H4 0.9300
C5 C6 1.386(4)
C6 C7 1.371(4)
C6 H6 0.9300
C7 H7 0.9300
C8 C9 1.505(3)
C8 H8A 0.9700
C8 H8B 0.9700
C9 C14 1.380(4)
C9 C10 1.384(4)
C10 C11 1.384(4)
C10 H10 0.9300
C11 C12 1.363(5)
C11 H11 0.9300
C12 C13 1.363(5)
C12 H12 0.9300
C13 C14 1.384(4)
C13 H13 0.9300
C14 H14 0.9300
C15 C16 1.394(3)
C16 C17 1.395(3)
C16 C26 1.502(3)
C17 C18 1.407(3)
C18 C19 1.401(3)
C18 C27 1.500(3)
C19 C20 1.498(3)
C20 C21 1.383(4)
C20 C25 1.383(4)
C21 C22 1.385(4)
C21 H21 0.9300
C22 C23 1.373(6)
C22 H22 0.9300
C23 C24 1.362(6)
C23 H23 0.9300
C24 C25 1.381(4)
C24 H24 0.9300
C25 H25 0.9300
C26 H26A 0.9600
C26 H26B 0.9600
C26 H26C 0.9600
C27 H27A 0.9600
C27 H27B 0.9600
C27 H27C 0.9600
C28 H28A 0.9700
C28 H28B 0.9700
C35 C40 1.379(4)
C35 C36 1.386(4)
C36 C37 1.374(4)
C36 H36 0.9300
C37 C38 1.380(5)
C37 H37 0.9300
C38 C39 1.377(5)
C38 C41 1.506(5)
C39 C40 1.380(5)
C39 H39 0.9300
C40 H40 0.9300
C41 H41A 0.9600
C41 H41B 0.9600
C41 H41C 0.9600

loop_
_geom_torsion_atom_site_label_1
_geom_torsion_atom_site_label_2
_geom_torsion_atom_site_label_3
_geom_torsion_atom_site_label_4
_geom_torsion
C30 C31 C32 C33 0.0
C31 C32 C33 C34 0.0
C32 C33 C34 C29 0.0
C33 C34 C29 C30 0.0
C33 C34 C29 C28 -178.6(2)
C34 C29 C30 C31 0.0
C28 C29 C30 C31 178.6(2)
C32 C31 C30 C29 0.0
O2 S1 N2 C15 46.8(2)
O1 S1 N2 C15 175.95(18)
C5 S1 N2 C15 -68.7(2)
O2 S1 N2 C8 -174.34(19)
O1 S1 N2 C8 -45.2(2)
C5 S1 N2 C8 70.2(2)
O3 S2 N3 C17 -21.5(2)
O4 S2 N3 C17 -151.2(2)
C35 S2 N3 C17 94.1(2)
O3 S2 N3 C28 167.8(2)
O4 S2 N3 C28 38.1(2)
C35 S2 N3 C28 -76.6(2)
C7 C2 C3 C4 -0.6(6)
C1 C2 C3 C4 -178.1(4)
C2 C3 C4 C5 0.6(5)
C3 C4 C5 C6 0.1(5)
C3 C4 C5 S1 180.0(3)
O2 S1 C5 C4 -8.2(3)
O1 S1 C5 C4 -139.9(2)
N2 S1 C5 C4 105.8(2)
O2 S1 C5 C6 171.7(2)
O1 S1 C5 C6 39.9(3)
N2 S1 C5 C6 -74.3(2)
C4 C5 C6 C7 -0.9(4)
S1 C5 C6 C7 179.3(2)
C3 C2 C7 C6 -0.1(5)
C1 C2 C7 C6 177.3(4)
C5 C6 C7 C2 0.9(5)
C15 N2 C8 C9 -71.9(2)
S1 N2 C8 C9 148.39(17)
N2 C8 C9 C14 -97.8(3)
N2 C8 C9 C10 82.0(3)
C14 C9 C10 C11 1.3(4)
C8 C9 C10 C11 -178.6(2)
C9 C10 C11 C12 -0.4(4)
C10 C11 C12 C13 -0.6(5)
C11 C12 C13 C14 0.5(5)
C10 C9 C14 C13 -1.4(4)
C8 C9 C14 C13 178.5(3)
C12 C13 C14 C9 0.5(5)
C19 N1 C15 C16 0.1(3)
C19 N1 C15 N2 174.71(19)
C8 N2 C15 N1 -54.4(3)
S1 N2 C15 N1 85.8(2)
C8 N2 C15 C16 120.5(2)
S1 N2 C15 C16 -99.2(2)
N1 C15 C16 C17 0.0(3)
N2 C15 C16 C17 -174.4(2)
N1 C15 C16 C26 178.7(2)
N2 C15 C16 C26 4.3(3)
C15 C16 C17 C18 -0.5(3)
C26 C16 C17 C18 -179.1(2)
C15 C16 C17 N3 -178.7(2)
C26 C16 C17 N3 2.7(4)
C28 N3 C17 C16 71.5(3)
S2 N3 C17 C16 -99.4(2)
C28 N3 C17 C18 -106.7(3)
S2 N3 C17 C18 82.4(3)
C16 C17 C18 C19 0.9(4)
N3 C17 C18 C19 179.0(2)
C16 C17 C18 C27 -176.6(3)
N3 C17 C18 C27 1.5(4)
C15 N1 C19 C18 0.3(3)
C15 N1 C19 C20 179.2(2)
C17 C18 C19 N1 -0.8(4)
C27 C18 C19 N1 176.7(2)
C17 C18 C19 C20 -179.5(2)
C27 C18 C19 C20 -2.0(4)
N1 C19 C20 C21 -45.9(3)
C18 C19 C20 C21 133.0(3)
N1 C19 C20 C25 132.3(3)
C18 C19 C20 C25 -48.9(4)
C25 C20 C21 C22 0.9(5)
C19 C20 C21 C22 179.2(3)
C20 C21 C22 C23 -0.3(6)
C21 C22 C23 C24 -0.6(6)
C22 C23 C24 C25 0.8(6)
C23 C24 C25 C20 -0.1(5)
C21 C20 C25 C24 -0.7(4)
C19 C20 C25 C24 -178.9(3)
C17 N3 C28 C29 67.5(3)
S2 N3 C28 C29 -121.5(2)
C34 C29 C28 N3 83.7(3)
C30 C29 C28 N3 -94.9(3)
O3 S2 C35 C40 24.0(3)
O4 S2 C35 C40 155.8(3)
N3 S2 C35 C40 -90.0(3)
O3 S2 C35 C36 -159.7(2)
O4 S2 C35 C36 -27.9(3)
N3 S2 C35 C36 86.3(3)
C40 C35 C36 C37 2.5(5)
S2 C35 C36 C37 -173.8(2)
C35 C36 C37 C38 -1.3(5)
C36 C37 C38 C39 -0.6(5)
C36 C37 C38 C41 179.3(3)
C37 C38 C39 C40 1.4(5)
C41 C38 C39 C40 -178.5(3)
C38 C39 C40 C35 -0.3(5)
C36 C35 C40 C39 -1.7(5)
S2 C35 C40 C39 174.6(2)
